data_4303898
loop_
_publ_author_name
'Jing Zhang'
'Roberto Pattacini'
'Pierre Braunstein'

_publ_contact_author_address
;Laboratoire de Chimie de Coordination
CNRS-Universit\'e de Strasbourg
Institut Le Bel - 4 rue Blaise Pascal
67070 Strasbourg Cedex - France
;
_publ_contact_author_email braunst@chimie.u-strasbg.fr
_publ_contact_author_fax +33(0)368851322
_publ_contact_author_name 'Dr. Pierre Braunstein'
_publ_contact_author_phone +33(0)368851308
_publ_section_title
;
Tridentate Assembling Ligands Based on Oxazoline and Phosphorus Donors in
Dinuclear Pd(I)-Pd(I) Complexes
;
_journal_name_full 'Inorganic Chemistry'
_journal_page_first 11954
_journal_page_last 11962
_journal_paper_doi 10.1021/ic9018579
_journal_volume 48
_journal_year 2009
_chemical_formula_moiety 'C22 H33 Cl N2 O4 P Pd, 0.5(C2 H3 N), B F4'
_chemical_formula_sum 'C23 H34.5 B Cl F4 N2.5 O4 P Pd'
_chemical_formula_weight 669.66
_space_group_IT_number 2
_symmetry_cell_setting triclinic
_symmetry_Int_Tables_number 2
_symmetry_space_group_name_Hall '-P 1'
_symmetry_space_group_name_H-M 'P -1'
_atom_sites_solution_hydrogens geom
_atom_sites_solution_primary direct
_atom_sites_solution_secondary difmap
_audit_creation_method SHELXL-97
_cell_angle_alpha 97.809(4)
_cell_angle_beta 109.390(4)
_cell_angle_gamma 97.814(6)
_cell_formula_units_Z 4
_cell_length_a 11.580(1)
_cell_length_b 16.228(2)
_cell_length_c 16.892(2)
_cell_measurement_reflns_used 19500
_cell_measurement_temperature 173(2)
_cell_measurement_theta_max 30.034
_cell_measurement_theta_min 0.998
_cell_volume 2910.3(6)
_computing_cell_refinement 'Denzo (Nonius B.V., 1998)'
_computing_data_collection 'Collect (Nonius B.V., 1998)'
_computing_data_reduction 'Denzo (Nonius B.V., 1998)'
_computing_molecular_graphics 'ATOMS V6 (Dowty, 2001)'
_computing_publication_material 'SHELXL-97 (Sheldrick, 1997)'
_computing_structure_refinement 'SHELXL-97 (Sheldrick, 1997)'
_computing_structure_solution 'SHELXS-97 (Sheldrick, 1997)'
_diffrn_ambient_temperature 173(2)
_diffrn_detector_area_resol_mean 9
_diffrn_measured_fraction_theta_full 0.999
_diffrn_measured_fraction_theta_max 0.999
_diffrn_measurement_device_type KappaCCD
_diffrn_measurement_method CCD
_diffrn_radiation_monochromator graphite
_diffrn_radiation_probe x-ray
_diffrn_radiation_type MoK\a
_diffrn_radiation_wavelength 0.71069
_diffrn_reflns_av_R_equivalents 0.0389
_diffrn_reflns_av_sigmaI/netI 0.0409
_diffrn_reflns_limit_h_max 14
_diffrn_reflns_limit_h_min -14
_diffrn_reflns_limit_k_max 20
_diffrn_reflns_limit_k_min -20
_diffrn_reflns_limit_l_max 21
_diffrn_reflns_limit_l_min -20
_diffrn_reflns_number 34106
_diffrn_reflns_theta_full 27.00
_diffrn_reflns_theta_max 27.00
_diffrn_reflns_theta_min 1.29
_diffrn_source 'fine-focus sealed tube'
_exptl_absorpt_coefficient_mu 0.842
_exptl_absorpt_correction_type none
_exptl_crystal_colour yellow
_exptl_crystal_density_diffrn 1.528
_exptl_crystal_density_method 'not measured'
_exptl_crystal_description prism
_exptl_crystal_F_000 1364
_exptl_crystal_size_max 0.22
_exptl_crystal_size_mid 0.17
_exptl_crystal_size_min 0.10
_refine_diff_density_max 1.244
_refine_diff_density_min -0.961
_refine_diff_density_rms 0.154
_refine_ls_extinction_method none
_refine_ls_goodness_of_fit_ref 1.140
_refine_ls_hydrogen_treatment constr
_refine_ls_matrix_type full
_refine_ls_number_parameters 723
_refine_ls_number_reflns 12691
_refine_ls_number_restraints 82
_refine_ls_restrained_S_all 1.146
_refine_ls_R_factor_all 0.0403
_refine_ls_R_factor_gt 0.0313
_refine_ls_shift/su_max 0.002
_refine_ls_shift/su_mean 0.000
_refine_ls_structure_factor_coef Fsqd
_refine_ls_weighting_details 'calc w=1/[\s^2^(Fo^2^)+(0.0463P)^2^+1.6005P] where P=(Fo^2^+2Fc^2^)/3'
_refine_ls_weighting_scheme calc
_refine_ls_wR_factor_gt 0.0855
_refine_ls_wR_factor_ref 0.0967
_reflns_number_gt 10988
_reflns_number_total 12691
_reflns_threshold_expression >2sigma(I)
_cod_data_source_file ic9018579_si_002.cif
_cod_data_source_block compound3
_cod_database_code 4303898

loop_
_symmetry_equiv_pos_as_xyz
'x, y, z'
'-x, -y, -z'

loop_
_atom_site_label
_atom_site_type_symbol
_atom_site_fract_x
_atom_site_fract_y
_atom_site_fract_z
_atom_site_U_iso_or_equiv
_atom_site_adp_type
_atom_site_occupancy
_atom_site_symmetry_multiplicity
_atom_site_calc_flag
_atom_site_refinement_flags
_atom_site_disorder_assembly
_atom_site_disorder_group
Pd1 Pd 0.449363(16) 0.439456(11) 0.752721(12) 0.01660(6) Uani 1 1 d . . .
Pd2 Pd 0.080901(16) 0.038174(11) 0.840003(12) 0.01837(6) Uani 1 1 d . . .
P1 P 0.50651(6) 0.48739(4) 0.65367(4) 0.01876(13) Uani 1 1 d . . .
P2 P 0.28328(6) 0.05812(4) 0.90438(4) 0.01943(14) Uani 1 1 d . . .
N1 N 0.28289(18) 0.46874(13) 0.68525(14) 0.0191(4) Uani 1 1 d . . .
N2 N 0.62874(18) 0.42706(13) 0.81803(14) 0.0196(4) Uani 1 1 d . . .
N3 N 0.1022(2) -0.07958(13) 0.79371(14) 0.0234(5) Uani 1 1 d . . .
N4 N 0.08569(19) 0.16380(13) 0.88151(15) 0.0221(5) Uani 1 1 d . . .
Cl1 Cl 0.35859(6) 0.35734(5) 0.83073(5) 0.03155(16) Uani 1 1 d . . .
Cl2 Cl -0.13927(6) -0.00414(4) 0.79225(5) 0.03248(16) Uani 1 1 d . . .
O1 O 0.40862(16) 0.43977(12) 0.56262(12) 0.0240(4) Uani 1 1 d . . .
O2 O 0.13269(16) 0.48130(12) 0.56717(12) 0.0266(4) Uani 1 1 d . . .
O3 O 0.63762(16) 0.46906(12) 0.65473(12) 0.0235(4) Uani 1 1 d . . .
O4 O 0.82868(16) 0.42148(13) 0.84166(13) 0.0293(4) Uani 1 1 d . . .
O5 O 0.31735(16) -0.01640(11) 0.95470(12) 0.0252(4) Uani 1 1 d . . .
O6 O 0.1943(2) -0.19153(13) 0.79898(14) 0.0407(5) Uani 1 1 d . . .
O7 O 0.34162(16) 0.14233(11) 0.97450(12) 0.0245(4) Uani 1 1 d . . .
O8 O 0.16760(19) 0.29629(12) 0.95380(14) 0.0337(5) Uani 1 1 d . . .
C1 C 0.2797(2) 0.39544(17) 0.54582(17) 0.0239(5) Uani 1 1 d . . .
C2 C 0.2310(2) 0.44936(16) 0.60381(17) 0.0211(5) Uani 1 1 d . . .
C3 C 0.1086(3) 0.5324(2) 0.6357(2) 0.0346(7) Uani 1 1 d . . .
H3A H 0.0256 0.5095 0.6369 0.042 Uiso 1 1 calc R . .
H3B H 0.1111 0.5918 0.6275 0.042 Uiso 1 1 calc R . .
C4 C 0.2133(2) 0.52764(17) 0.71982(18) 0.0241(6) Uani 1 1 d . . .
C5 C 0.6983(2) 0.40261(17) 0.69284(18) 0.0248(6) Uani 1 1 d . . .
C6 C 0.7142(2) 0.41860(16) 0.78671(17) 0.0218(5) Uani 1 1 d . . .
C7 C 0.8254(3) 0.4531(2) 0.92614(19) 0.0321(6) Uani 1 1 d . . .
H7A H 0.8588 0.5148 0.9442 0.039 Uiso 1 1 calc R . .
H7B H 0.8744 0.4237 0.9695 0.039 Uiso 1 1 calc R . .
C8 C 0.6868(2) 0.43325(17) 0.91388(17) 0.0238(5) Uani 1 1 d . . .
C9 C 0.2099(3) 0.3938(2) 0.45182(18) 0.0343(7) Uani 1 1 d . . .
H9A H 0.2162 0.4518 0.4412 0.052 Uiso 1 1 calc R . .
H9B H 0.1219 0.3680 0.4366 0.052 Uiso 1 1 calc R . .
H9C H 0.2465 0.3605 0.4169 0.052 Uiso 1 1 calc R . .
C10 C 0.2797(3) 0.30662(17) 0.5646(2) 0.0294(6) Uani 1 1 d . . .
H10A H 0.3195 0.2755 0.5305 0.044 Uiso 1 1 calc R . .
H10B H 0.1936 0.2770 0.5499 0.044 Uiso 1 1 calc R . .
H10C H 0.3260 0.3100 0.6256 0.044 Uiso 1 1 calc R . .
C11 C 0.2988(3) 0.6127(2) 0.7645(3) 0.0484(9) Uani 1 1 d . . .
H11A H 0.3697 0.6046 0.8122 0.073 Uiso 1 1 calc R . .
H11B H 0.2525 0.6506 0.7863 0.073 Uiso 1 1 calc R . .
H11C H 0.3293 0.6377 0.7238 0.073 Uiso 1 1 calc R . .
C12 C 0.1590(3) 0.48828(19) 0.77899(19) 0.0305(6) Uani 1 1 d . . .
H12A H 0.1083 0.4321 0.7494 0.046 Uiso 1 1 calc R . .
H12B H 0.1067 0.5245 0.7959 0.046 Uiso 1 1 calc R . .
H12C H 0.2269 0.4827 0.8300 0.046 Uiso 1 1 calc R . .
C13 C 0.8228(3) 0.4169(2) 0.6804(2) 0.0329(7) Uani 1 1 d . . .
H13A H 0.8087 0.4072 0.6191 0.049 Uiso 1 1 calc R . .
H13B H 0.8731 0.3774 0.7071 0.049 Uiso 1 1 calc R . .
H13C H 0.8670 0.4752 0.7069 0.049 Uiso 1 1 calc R . .
C14 C 0.6208(3) 0.31511(18) 0.6489(2) 0.0311(6) Uani 1 1 d . . .
H14A H 0.5419 0.3089 0.6592 0.047 Uiso 1 1 calc R . .
H14B H 0.6668 0.2720 0.6718 0.047 Uiso 1 1 calc R . .
H14C H 0.6035 0.3078 0.5873 0.047 Uiso 1 1 calc R . .
C15 C 0.6553(3) 0.34727(19) 0.9365(2) 0.0354(7) Uani 1 1 d . . .
H15A H 0.6987 0.3502 0.9977 0.053 Uiso 1 1 calc R . .
H15B H 0.6819 0.3042 0.9035 0.053 Uiso 1 1 calc R . .
H15C H 0.5650 0.3321 0.9227 0.053 Uiso 1 1 calc R . .
C16 C 0.6467(3) 0.5032(2) 0.9610(2) 0.0378(7) Uani 1 1 d . . .
H16A H 0.6679 0.5566 0.9435 0.057 Uiso 1 1 calc R . .
H16B H 0.6899 0.5091 1.0227 0.057 Uiso 1 1 calc R . .
H16C H 0.5564 0.4892 0.9474 0.057 Uiso 1 1 calc R . .
C17 C 0.5233(2) 0.59751(16) 0.64806(17) 0.0219(5) Uani 1 1 d . . .
C18 C 0.4284(3) 0.62883(18) 0.59262(19) 0.0303(6) Uani 1 1 d . . .
H18 H 0.3549 0.5911 0.5544 0.036 Uiso 1 1 calc R . .
C19 C 0.4416(3) 0.7150(2) 0.5933(2) 0.0402(7) Uani 1 1 d . . .
H19 H 0.3762 0.7367 0.5565 0.048 Uiso 1 1 calc R . .
C20 C 0.5501(3) 0.7696(2) 0.6477(2) 0.0432(8) Uani 1 1 d . . .
H20 H 0.5597 0.8285 0.6471 0.052 Uiso 1 1 calc R . .
C21 C 0.6447(3) 0.73873(19) 0.7029(2) 0.0371(7) Uani 1 1 d . . .
H21 H 0.7188 0.7766 0.7402 0.044 Uiso 1 1 calc R . .
C22 C 0.6316(3) 0.65309(18) 0.70387(18) 0.0294(6) Uani 1 1 d . . .
H22 H 0.6959 0.6320 0.7423 0.035 Uiso 1 1 calc R . .
C23 C 0.2353(3) -0.10054(16) 0.93569(18) 0.0274(6) Uani 1 1 d . . .
C24 C 0.1717(2) -0.12333(16) 0.83934(18) 0.0259(6) Uani 1 1 d . . .
C25 C 0.1262(5) -0.1968(3) 0.7079(2) 0.0719(14) Uani 1 1 d . . .
H25A H 0.0617 -0.2494 0.6844 0.086 Uiso 1 1 calc R . .
H25B H 0.1840 -0.1972 0.6759 0.086 Uiso 1 1 calc R . .
C26 C 0.0657(3) -0.11914(18) 0.70024(18) 0.0293(6) Uani 1 1 d . . .
C27 C 0.2703(2) 0.18875(16) 1.01709(18) 0.0251(6) Uani 1 1 d . . .
C28 C 0.1688(2) 0.21396(16) 0.94655(18) 0.0244(6) Uani 1 1 d . . .
C29 C 0.0800(3) 0.30582(19) 0.8717(2) 0.0383(8) Uani 1 1 d . . .
H29A H 0.1253 0.3267 0.8357 0.046 Uiso 1 1 calc R . .
H29B H 0.0264 0.3461 0.8805 0.046 Uiso 1 1 calc R . .
C30 C 0.0023(3) 0.21720(18) 0.83029(19) 0.0283(6) Uani 1 1 d . . .
C31 C 0.1408(3) -0.09608(19) 0.97938(19) 0.0341(7) Uani 1 1 d . . .
H31A H 0.1843 -0.0742 1.0408 0.051 Uiso 1 1 calc R . .
H31B H 0.0915 -0.1529 0.9705 0.051 Uiso 1 1 calc R . .
H31C H 0.0852 -0.0582 0.9551 0.051 Uiso 1 1 calc R . .
C32 C 0.3222(3) -0.16055(19) 0.9692(2) 0.0436(8) Uani 1 1 d . . .
H32A H 0.3855 -0.1587 0.9424 0.065 Uiso 1 1 calc R . .
H32B H 0.2738 -0.2184 0.9552 0.065 Uiso 1 1 calc R . .
H32C H 0.3631 -0.1432 1.0313 0.065 Uiso 1 1 calc R . .
C33 C 0.1207(5) -0.0587(3) 0.6569(3) 0.0796(16) Uani 1 1 d . . .
H33A H 0.1015 -0.0854 0.5972 0.119 Uiso 1 1 calc R . .
H33B H 0.2114 -0.0437 0.6864 0.119 Uiso 1 1 calc R . .
H33C H 0.0851 -0.0073 0.6587 0.119 Uiso 1 1 calc R . .
C34 C -0.0725(3) -0.1458(3) 0.6575(3) 0.0711(14) Uani 1 1 d . . .
H34A H -0.1108 -0.0955 0.6542 0.107 Uiso 1 1 calc R . .
H34B H -0.1053 -0.1814 0.6907 0.107 Uiso 1 1 calc R . .
H34C H -0.0923 -0.1781 0.5997 0.107 Uiso 1 1 calc R . .
C35 C 0.2149(3) 0.13434(19) 1.06678(19) 0.0317(6) Uani 1 1 d . . .
H35A H 0.1565 0.0845 1.0273 0.048 Uiso 1 1 calc R . .
H35B H 0.1705 0.1674 1.0957 0.048 Uiso 1 1 calc R . .
H35C H 0.2819 0.1159 1.1094 0.048 Uiso 1 1 calc R . .
C36 C 0.3664(3) 0.26557(19) 1.0749(2) 0.0383(7) Uani 1 1 d . . .
H36A H 0.4294 0.2470 1.1202 0.057 Uiso 1 1 calc R . .
H36B H 0.3249 0.3043 1.1006 0.057 Uiso 1 1 calc R . .
H36C H 0.4067 0.2949 1.0411 0.057 Uiso 1 1 calc R . .
C37 C -0.1206(3) 0.2079(2) 0.8469(2) 0.0393(8) Uani 1 1 d . . .
H37A H -0.1743 0.2424 0.8139 0.059 Uiso 1 1 calc R . .
H37B H -0.1033 0.2271 0.9080 0.059 Uiso 1 1 calc R . .
H37C H -0.1629 0.1483 0.8295 0.059 Uiso 1 1 calc R . .
C38 C -0.0172(4) 0.1936(3) 0.7371(2) 0.0550(10) Uani 1 1 d . . .
H38A H 0.0639 0.1996 0.7299 0.083 Uiso 1 1 calc R . .
H38B H -0.0664 0.2311 0.7054 0.083 Uiso 1 1 calc R . .
H38C H -0.0618 0.1347 0.7150 0.083 Uiso 1 1 calc R . .
C39 C 0.3840(2) 0.06461(16) 0.84366(18) 0.0247(6) Uani 1 1 d . . .
C40 C 0.4554(3) 0.0035(2) 0.8369(2) 0.0356(7) Uani 1 1 d . . .
H40 H 0.4534 -0.0426 0.8659 0.043 Uiso 1 1 calc R . .
C41 C 0.5294(3) 0.0106(3) 0.7875(2) 0.0513(9) Uani 1 1 d . . .
H41 H 0.5787 -0.0308 0.7828 0.062 Uiso 1 1 calc R . .
C42 C 0.5320(3) 0.0763(3) 0.7454(3) 0.0583(11) Uani 1 1 d . . .
H42 H 0.5826 0.0802 0.7113 0.070 Uiso 1 1 calc R . .
C43 C 0.4621(4) 0.1369(3) 0.7519(3) 0.0617(11) Uani 1 1 d . . .
H43 H 0.4650 0.1828 0.7227 0.074 Uiso 1 1 calc R . .
C44 C 0.3868(3) 0.1313(2) 0.8014(2) 0.0414(8) Uani 1 1 d . . .
H44 H 0.3380 0.1731 0.8058 0.050 Uiso 1 1 calc R . .
F8A F 0.0327(6) 0.7973(4) 0.4888(6) 0.094(3) Uani 0.50 1 d PU A 2
F6A F 0.1814(15) 0.7567(11) 0.4465(11) 0.041(2) Uani 0.50 1 d PU A 2
F5A F 0.1409(6) 0.6526(4) 0.5067(4) 0.0615(17) Uani 0.50 1 d PU A 1
F7A F -0.009(3) 0.684(2) 0.397(2) 0.039(4) Uani 0.50 1 d PU A 1
C1S C 0.2780(10) 0.9637(6) 0.4615(8) 0.133(2) Uiso 0.70 1 d PD B -2
H1S1 H 0.3294 0.9214 0.4566 0.200 Uiso 0.70 1 calc PR B -2
H1S2 H 0.2163 0.9627 0.4050 0.200 Uiso 0.70 1 calc PR B -2
H1S3 H 0.2348 0.9505 0.5006 0.200 Uiso 0.70 1 calc PR B -2
C2S C 0.3587(10) 1.0492(6) 0.4952(8) 0.133(2) Uiso 0.70 1 d PD B -2
N1S N 0.4321(8) 1.1109(6) 0.5254(6) 0.133(2) Uiso 0.70 1 d PD B -2
C3S C 0.392(2) 0.9515(15) 0.4877(18) 0.133(2) Uiso 0.30 1 d PD C -1
H3S1 H 0.3926 0.9227 0.4329 0.200 Uiso 0.30 1 calc PR C -1
H3S2 H 0.3084 0.9616 0.4809 0.200 Uiso 0.30 1 calc PR C -1
H3S3 H 0.4172 0.9159 0.5306 0.200 Uiso 0.30 1 calc PR C -1
N2S N 0.556(2) 1.0996(13) 0.5355(16) 0.133(2) Uiso 0.30 1 d PD C -1
C4S C 0.484(2) 1.0355(14) 0.5168(19) 0.133(2) Uiso 0.30 1 d PD C -1
B1 B 0.9649(3) 0.6659(2) 0.8485(3) 0.0413(9) Uani 1 1 d . . .
B2 B 0.0817(3) 0.7212(3) 0.4692(2) 0.0411(9) Uani 1 1 d . . .
F1 F 1.0713(2) 0.66460(19) 0.9116(2) 0.0998(11) Uani 1 1 d . . .
F2 F 0.9759(3) 0.63419(18) 0.7700(2) 0.0923(9) Uani 1 1 d . . .
F3 F 0.8636(2) 0.61387(19) 0.8511(2) 0.0976(11) Uani 1 1 d . . .
F4 F 0.9430(2) 0.74557(13) 0.84381(17) 0.0692(7) Uani 1 1 d . . .
F5 F 0.1153(9) 0.6881(6) 0.5350(5) 0.105(3) Uani 0.50 1 d PU A 2
F6 F -0.009(3) 0.669(2) 0.393(2) 0.032(3) Uani 0.50 1 d PU A 2
F7 F 0.1741(17) 0.7732(12) 0.4622(11) 0.067(4) Uani 0.50 1 d PU A 1
F8 F 0.0307(6) 0.7490(6) 0.5248(4) 0.090(2) Uani 0.50 1 d PU A 1

loop_
_atom_site_aniso_label
_atom_site_aniso_U_11
_atom_site_aniso_U_22
_atom_site_aniso_U_33
_atom_site_aniso_U_23
_atom_site_aniso_U_13
_atom_site_aniso_U_12
Pd1 0.01390(10) 0.02012(10) 0.01769(11) 0.00526(8) 0.00666(8) 0.00536(7)
Pd2 0.01659(10) 0.01855(10) 0.01935(11) 0.00332(8) 0.00555(8) 0.00393(7)
P1 0.0151(3) 0.0244(3) 0.0186(3) 0.0062(3) 0.0070(2) 0.0054(2)
P2 0.0169(3) 0.0170(3) 0.0232(4) 0.0025(3) 0.0062(3) 0.0030(2)
N1 0.0136(9) 0.0213(10) 0.0232(12) 0.0044(9) 0.0066(9) 0.0058(8)
N2 0.0175(10) 0.0220(11) 0.0190(11) 0.0054(9) 0.0046(9) 0.0066(8)
N3 0.0246(11) 0.0210(11) 0.0216(12) 0.0001(9) 0.0062(9) 0.0046(9)
N4 0.0213(10) 0.0220(11) 0.0282(12) 0.0099(9) 0.0121(9) 0.0082(9)
Cl1 0.0266(3) 0.0381(4) 0.0415(4) 0.0222(3) 0.0195(3) 0.0113(3)
Cl2 0.0189(3) 0.0335(4) 0.0402(4) 0.0014(3) 0.0076(3) 0.0024(3)
O1 0.0195(9) 0.0318(10) 0.0189(9) 0.0023(8) 0.0071(7) 0.0004(7)
O2 0.0193(9) 0.0323(10) 0.0279(11) 0.0101(8) 0.0047(8) 0.0092(8)
O3 0.0194(9) 0.0309(10) 0.0273(10) 0.0127(8) 0.0130(8) 0.0097(7)
O4 0.0163(9) 0.0382(11) 0.0313(11) 0.0115(9) 0.0028(8) 0.0082(8)
O5 0.0215(9) 0.0203(9) 0.0288(11) 0.0066(8) 0.0026(8) 0.0019(7)
O6 0.0517(13) 0.0293(11) 0.0352(13) -0.0035(9) 0.0073(10) 0.0188(10)
O7 0.0205(9) 0.0208(9) 0.0297(11) -0.0011(8) 0.0084(8) 0.0032(7)
O8 0.0363(11) 0.0176(9) 0.0489(14) 0.0063(9) 0.0167(10) 0.0068(8)
C1 0.0188(12) 0.0262(13) 0.0236(14) 0.0016(11) 0.0057(11) 0.0020(10)
C2 0.0140(11) 0.0219(12) 0.0270(14) 0.0078(11) 0.0060(10) 0.0019(9)
C3 0.0322(15) 0.0495(18) 0.0352(17) 0.0199(14) 0.0178(13) 0.0247(14)
C4 0.0200(12) 0.0251(13) 0.0315(15) 0.0064(11) 0.0115(11) 0.0110(10)
C5 0.0208(12) 0.0290(14) 0.0299(15) 0.0094(12) 0.0121(11) 0.0117(11)
C6 0.0183(12) 0.0190(12) 0.0277(14) 0.0082(10) 0.0052(10) 0.0063(10)
C7 0.0236(14) 0.0379(16) 0.0267(16) 0.0086(13) -0.0011(12) 0.0030(12)
C8 0.0229(13) 0.0273(14) 0.0177(13) 0.0065(11) 0.0016(10) 0.0049(10)
C9 0.0300(15) 0.0449(18) 0.0203(15) 0.0008(13) 0.0020(12) 0.0048(13)
C10 0.0263(14) 0.0245(14) 0.0339(17) 0.0018(12) 0.0084(12) 0.0031(11)
C11 0.0382(18) 0.0292(16) 0.076(3) -0.0079(17) 0.0257(18) 0.0066(14)
C12 0.0283(14) 0.0429(17) 0.0277(15) 0.0097(13) 0.0145(12) 0.0170(12)
C13 0.0249(14) 0.0406(17) 0.0431(18) 0.0123(14) 0.0202(13) 0.0139(12)
C14 0.0320(15) 0.0299(15) 0.0327(17) 0.0044(12) 0.0129(13) 0.0086(12)
C15 0.0327(15) 0.0364(16) 0.0357(18) 0.0217(14) 0.0045(13) 0.0069(13)
C16 0.0456(18) 0.0386(17) 0.0240(16) -0.0017(13) 0.0087(14) 0.0084(14)
C17 0.0215(12) 0.0276(13) 0.0199(13) 0.0068(11) 0.0100(10) 0.0063(10)
C18 0.0254(14) 0.0328(15) 0.0299(16) 0.0106(12) 0.0042(12) 0.0061(12)
C19 0.0504(19) 0.0358(17) 0.0371(19) 0.0173(14) 0.0112(15) 0.0181(15)
C20 0.066(2) 0.0261(16) 0.042(2) 0.0097(14) 0.0232(18) 0.0102(15)
C21 0.0417(17) 0.0313(16) 0.0316(17) -0.0022(13) 0.0124(14) -0.0048(13)
C22 0.0252(14) 0.0361(16) 0.0243(15) 0.0037(12) 0.0070(12) 0.0042(12)
C23 0.0286(14) 0.0174(12) 0.0275(15) 0.0046(11) 0.0006(12) -0.0005(10)
C24 0.0266(13) 0.0189(13) 0.0297(15) 0.0011(11) 0.0086(12) 0.0036(10)
C25 0.109(4) 0.065(3) 0.032(2) -0.0068(19) 0.008(2) 0.050(3)
C26 0.0348(15) 0.0283(14) 0.0195(14) -0.0035(11) 0.0065(12) 0.0043(12)
C27 0.0265(13) 0.0208(13) 0.0268(15) -0.0019(11) 0.0098(11) 0.0063(10)
C28 0.0259(13) 0.0204(13) 0.0316(15) 0.0043(11) 0.0161(12) 0.0060(10)
C29 0.0321(16) 0.0293(15) 0.062(2) 0.0223(15) 0.0205(15) 0.0117(12)
C30 0.0281(14) 0.0284(14) 0.0370(17) 0.0182(12) 0.0153(13) 0.0124(11)
C31 0.0390(16) 0.0307(15) 0.0267(16) 0.0071(12) 0.0080(13) -0.0049(12)
C32 0.0452(19) 0.0228(15) 0.048(2) 0.0119(14) -0.0039(16) 0.0066(13)
C33 0.129(4) 0.064(3) 0.031(2) -0.0083(19) 0.038(3) -0.034(3)
C34 0.039(2) 0.100(3) 0.043(2) -0.040(2) -0.0011(17) 0.003(2)
C35 0.0345(15) 0.0328(15) 0.0291(16) 0.0047(12) 0.0133(13) 0.0074(12)
C36 0.0361(16) 0.0277(15) 0.0394(19) -0.0081(13) 0.0056(14) 0.0025(13)
C37 0.0259(15) 0.0336(16) 0.064(2) 0.0199(16) 0.0170(15) 0.0127(12)
C38 0.080(3) 0.059(2) 0.041(2) 0.0288(18) 0.025(2) 0.034(2)
C39 0.0199(12) 0.0229(13) 0.0287(15) -0.0012(11) 0.0094(11) 0.0003(10)
C40 0.0314(15) 0.0405(17) 0.0371(18) 0.0048(14) 0.0133(13) 0.0143(13)
C41 0.0393(19) 0.069(3) 0.051(2) -0.0008(19) 0.0244(17) 0.0212(17)
C42 0.047(2) 0.082(3) 0.058(3) 0.010(2) 0.037(2) 0.007(2)
C43 0.069(3) 0.062(3) 0.077(3) 0.032(2) 0.050(2) 0.009(2)
C44 0.0447(18) 0.0338(17) 0.057(2) 0.0151(15) 0.0298(17) 0.0091(14)
F8A 0.068(3) 0.073(4) 0.127(6) -0.056(4) 0.051(4) -0.001(3)
F6A 0.030(3) 0.051(5) 0.040(4) 0.005(3) 0.014(3) 0.001(3)
F5A 0.050(3) 0.072(4) 0.062(4) 0.046(3) 0.007(3) 0.013(3)
F7A 0.047(4) 0.031(10) 0.032(6) 0.002(6) 0.009(4) 0.001(5)
B1 0.0312(18) 0.0267(17) 0.055(3) 0.0036(17) 0.0036(17) 0.0045(14)
B2 0.0351(19) 0.058(2) 0.0264(19) 0.0011(17) 0.0124(16) -0.0005(17)
F1 0.0606(16) 0.087(2) 0.102(2) 0.0268(17) -0.0361(15) 0.0109(14)
F2 0.119(2) 0.0782(19) 0.088(2) 0.0063(16) 0.0393(19) 0.0486(17)
F3 0.0568(15) 0.104(2) 0.113(2) 0.072(2) -0.0036(15) -0.0120(14)
F4 0.0756(16) 0.0394(12) 0.0792(18) -0.0002(11) 0.0107(13) 0.0218(11)
F5 0.135(7) 0.115(7) 0.042(4) 0.032(4) 0.018(4) -0.032(5)
F6 0.033(4) 0.025(8) 0.032(4) -0.008(4) 0.013(3) -0.002(4)
F7 0.053(6) 0.061(8) 0.066(8) 0.025(6) 0.000(4) -0.017(5)
F8 0.057(3) 0.141(6) 0.050(4) -0.050(4) 0.022(3) 0.006(4)

loop_
_atom_type_symbol
_atom_type_description
_atom_type_scat_dispersion_real
_atom_type_scat_dispersion_imag
_atom_type_scat_source
Pd Pd -0.9988 1.0072 'International Tables Vol C Tables 4.2.6.8 and 6.1.1.4'
P P 0.1023 0.0942 'International Tables Vol C Tables 4.2.6.8 and 6.1.1.4'
N N 0.0061 0.0033 'International Tables Vol C Tables 4.2.6.8 and 6.1.1.4'
Cl Cl 0.1484 0.1585 'International Tables Vol C Tables 4.2.6.8 and 6.1.1.4'
O O 0.0106 0.0060 'International Tables Vol C Tables 4.2.6.8 and 6.1.1.4'
C C 0.0033 0.0016 'International Tables Vol C Tables 4.2.6.8 and 6.1.1.4'
B B 0.0013 0.0007 'International Tables Vol C Tables 4.2.6.8 and 6.1.1.4'
F F 0.0171 0.0103 'International Tables Vol C Tables 4.2.6.8 and 6.1.1.4'
H H 0.0000 0.0000 'International Tables Vol C Tables 4.2.6.8 and 6.1.1.4'

loop_
_geom_angle_atom_site_label_1
_geom_angle_atom_site_label_2
_geom_angle_atom_site_label_3
_geom_angle
_geom_angle_site_symmetry_1
_geom_angle_site_symmetry_3
_geom_angle_publ_flag
N1 Pd1 N2 171.43(8) . . ?
N1 Pd1 P1 82.68(6) . . ?
N2 Pd1 P1 91.02(6) . . ?
N1 Pd1 Cl1 92.79(6) . . ?
N2 Pd1 Cl1 94.73(6) . . ?
P1 Pd1 Cl1 165.14(3) . . ?
N3 Pd2 N4 170.17(8) . . ?
N3 Pd2 P2 83.01(6) . . ?
N4 Pd2 P2 89.96(6) . . ?
N3 Pd2 Cl2 92.42(6) . . ?
N4 Pd2 Cl2 95.87(6) . . ?
P2 Pd2 Cl2 167.04(3) . . ?
O3 P1 O1 105.77(10) . . ?
O3 P1 C17 101.42(11) . . ?
O1 P1 C17 104.92(11) . . ?
O3 P1 Pd1 113.49(7) . . ?
O1 P1 Pd1 108.54(7) . . ?
C17 P1 Pd1 121.40(9) . . ?
O7 P2 O5 104.99(10) . . ?
O7 P2 C39 101.48(11) . . ?
O5 P2 C39 104.81(12) . . ?
O7 P2 Pd2 114.38(7) . . ?
O5 P2 Pd2 109.54(7) . . ?
C39 P2 Pd2 120.21(10) . . ?
C2 N1 C4 108.9(2) . . ?
C2 N1 Pd1 124.12(17) . . ?
C4 N1 Pd1 126.28(17) . . ?
C6 N2 C8 107.4(2) . . ?
C6 N2 Pd1 126.69(18) . . ?
C8 N2 Pd1 125.71(15) . . ?
C24 N3 C26 108.9(2) . . ?
C24 N3 Pd2 123.84(19) . . ?
C26 N3 Pd2 125.82(17) . . ?
C28 N4 C30 107.5(2) . . ?
C28 N4 Pd2 127.12(18) . . ?
C30 N4 Pd2 124.51(18) . . ?
C1 O1 P1 125.46(16) . . ?
C2 O2 C3 106.6(2) . . ?
C5 O3 P1 125.46(15) . . ?
C6 O4 C7 105.3(2) . . ?
C23 O5 P2 124.55(16) . . ?
C24 O6 C25 106.1(2) . . ?
C27 O7 P2 124.26(16) . . ?
C28 O8 C29 105.5(2) . . ?
O1 C1 C10 110.5(2) . . ?
O1 C1 C9 104.8(2) . . ?
C10 C1 C9 111.6(2) . . ?
O1 C1 C2 105.95(19) . . ?
C10 C1 C2 111.5(2) . . ?
C9 C1 C2 112.1(2) . . ?
N1 C2 O2 118.2(2) . . ?
N1 C2 C1 124.2(2) . . ?
O2 C2 C1 117.5(2) . . ?
O2 C3 C4 106.0(2) . . ?
O2 C3 H3A 110.5 . . ?
C4 C3 H3A 110.5 . . ?
O2 C3 H3B 110.5 . . ?
C4 C3 H3B 110.5 . . ?
H3A C3 H3B 108.7 . . ?
N1 C4 C12 110.6(2) . . ?
N1 C4 C11 110.1(2) . . ?
C12 C4 C11 111.5(3) . . ?
N1 C4 C3 100.3(2) . . ?
C12 C4 C3 110.9(2) . . ?
C11 C4 C3 113.0(3) . . ?
O3 C5 C6 107.6(2) . . ?
O3 C5 C14 111.2(2) . . ?
C6 C5 C14 110.2(2) . . ?
O3 C5 C13 103.1(2) . . ?
C6 C5 C13 111.8(2) . . ?
C14 C5 C13 112.6(2) . . ?
N2 C6 O4 117.2(2) . . ?
N2 C6 C5 126.8(2) . . ?
O4 C6 C5 115.9(2) . . ?
O4 C7 C8 104.1(2) . . ?
O4 C7 H7A 110.9 . . ?
C8 C7 H7A 110.9 . . ?
O4 C7 H7B 110.9 . . ?
C8 C7 H7B 110.9 . . ?
H7A C7 H7B 109.0 . . ?
C16 C8 N2 110.6(2) . . ?
C16 C8 C15 112.9(3) . . ?
N2 C8 C15 109.7(2) . . ?
C16 C8 C7 112.9(2) . . ?
N2 C8 C7 100.2(2) . . ?
C15 C8 C7 109.8(2) . . ?
C1 C9 H9A 109.5 . . ?
C1 C9 H9B 109.5 . . ?
H9A C9 H9B 109.5 . . ?
C1 C9 H9C 109.5 . . ?
H9A C9 H9C 109.5 . . ?
H9B C9 H9C 109.5 . . ?
C1 C10 H10A 109.5 . . ?
C1 C10 H10B 109.5 . . ?
H10A C10 H10B 109.5 . . ?
C1 C10 H10C 109.5 . . ?
H10A C10 H10C 109.5 . . ?
H10B C10 H10C 109.5 . . ?
C4 C11 H11A 109.5 . . ?
C4 C11 H11B 109.5 . . ?
H11A C11 H11B 109.5 . . ?
C4 C11 H11C 109.5 . . ?
H11A C11 H11C 109.5 . . ?
H11B C11 H11C 109.5 . . ?
C4 C12 H12A 109.5 . . ?
C4 C12 H12B 109.5 . . ?
H12A C12 H12B 109.5 . . ?
C4 C12 H12C 109.5 . . ?
H12A C12 H12C 109.5 . . ?
H12B C12 H12C 109.5 . . ?
C5 C13 H13A 109.5 . . ?
C5 C13 H13B 109.5 . . ?
H13A C13 H13B 109.5 . . ?
C5 C13 H13C 109.5 . . ?
H13A C13 H13C 109.5 . . ?
H13B C13 H13C 109.5 . . ?
C5 C14 H14A 109.5 . . ?
C5 C14 H14B 109.5 . . ?
H14A C14 H14B 109.5 . . ?
C5 C14 H14C 109.5 . . ?
H14A C14 H14C 109.5 . . ?
H14B C14 H14C 109.5 . . ?
C8 C15 H15A 109.5 . . ?
C8 C15 H15B 109.5 . . ?
H15A C15 H15B 109.5 . . ?
C8 C15 H15C 109.5 . . ?
H15A C15 H15C 109.5 . . ?
H15B C15 H15C 109.5 . . ?
C8 C16 H16A 109.5 . . ?
C8 C16 H16B 109.5 . . ?
H16A C16 H16B 109.5 . . ?
C8 C16 H16C 109.5 . . ?
H16A C16 H16C 109.5 . . ?
H16B C16 H16C 109.5 . . ?
C18 C17 C22 119.9(3) . . ?
C18 C17 P1 121.3(2) . . ?
C22 C17 P1 118.7(2) . . ?
C19 C18 C17 119.9(3) . . ?
C19 C18 H18 120.1 . . ?
C17 C18 H18 120.1 . . ?
C18 C19 C20 119.9(3) . . ?
C18 C19 H19 120.0 . . ?
C20 C19 H19 120.0 . . ?
C19 C20 C21 120.4(3) . . ?
C19 C20 H20 119.8 . . ?
C21 C20 H20 119.8 . . ?
C22 C21 C20 120.1(3) . . ?
C22 C21 H21 120.0 . . ?
C20 C21 H21 120.0 . . ?
C21 C22 C17 119.8(3) . . ?
C21 C22 H22 120.1 . . ?
C17 C22 H22 120.1 . . ?
O5 C23 C31 110.0(2) . . ?
O5 C23 C24 106.4(2) . . ?
C31 C23 C24 111.1(2) . . ?
O5 C23 C32 105.5(2) . . ?
C31 C23 C32 111.9(3) . . ?
C24 C23 C32 111.7(2) . . ?
N3 C24 O6 117.5(3) . . ?
N3 C24 C23 124.9(2) . . ?
O6 C24 C23 117.5(2) . . ?
O6 C25 C26 106.7(3) . . ?
O6 C25 H25A 110.4 . . ?
C26 C25 H25A 110.4 . . ?
O6 C25 H25B 110.4 . . ?
C26 C25 H25B 110.4 . . ?
H25A C25 H25B 108.6 . . ?
C34 C26 C33 112.3(4) . . ?
C34 C26 N3 111.6(2) . . ?
C33 C26 N3 109.3(2) . . ?
C34 C26 C25 110.1(3) . . ?
C33 C26 C25 112.5(4) . . ?
N3 C26 C25 100.6(2) . . ?
O7 C27 C35 111.4(2) . . ?
O7 C27 C28 106.2(2) . . ?
C35 C27 C28 111.1(2) . . ?
O7 C27 C36 103.6(2) . . ?
C35 C27 C36 112.4(3) . . ?
C28 C27 C36 111.7(2) . . ?
N4 C28 O8 117.6(3) . . ?
N4 C28 C27 126.3(2) . . ?
O8 C28 C27 116.0(2) . . ?
O8 C29 C30 104.9(2) . . ?
O8 C29 H29A 110.8 . . ?
C30 C29 H29A 110.8 . . ?
O8 C29 H29B 110.8 . . ?
C30 C29 H29B 110.8 . . ?
H29A C29 H29B 108.8 . . ?
C38 C30 N4 110.4(2) . . ?
C38 C30 C29 113.1(3) . . ?
N4 C30 C29 100.5(2) . . ?
C38 C30 C37 112.6(3) . . ?
N4 C30 C37 109.6(2) . . ?
C29 C30 C37 110.0(2) . . ?
C23 C31 H31A 109.5 . . ?
C23 C31 H31B 109.5 . . ?
H31A C31 H31B 109.5 . . ?
C23 C31 H31C 109.5 . . ?
H31A C31 H31C 109.5 . . ?
H31B C31 H31C 109.5 . . ?
C23 C32 H32A 109.5 . . ?
C23 C32 H32B 109.5 . . ?
H32A C32 H32B 109.5 . . ?
C23 C32 H32C 109.5 . . ?
H32A C32 H32C 109.5 . . ?
H32B C32 H32C 109.5 . . ?
C26 C33 H33A 109.5 . . ?
C26 C33 H33B 109.5 . . ?
H33A C33 H33B 109.5 . . ?
C26 C33 H33C 109.5 . . ?
H33A C33 H33C 109.5 . . ?
H33B C33 H33C 109.5 . . ?
C26 C34 H34A 109.5 . . ?
C26 C34 H34B 109.5 . . ?
H34A C34 H34B 109.5 . . ?
C26 C34 H34C 109.5 . . ?
H34A C34 H34C 109.5 . . ?
H34B C34 H34C 109.5 . . ?
C27 C35 H35A 109.5 . . ?
C27 C35 H35B 109.5 . . ?
H35A C35 H35B 109.5 . . ?
C27 C35 H35C 109.5 . . ?
H35A C35 H35C 109.5 . . ?
H35B C35 H35C 109.5 . . ?
C27 C36 H36A 109.5 . . ?
C27 C36 H36B 109.5 . . ?
H36A C36 H36B 109.5 . . ?
C27 C36 H36C 109.5 . . ?
H36A C36 H36C 109.5 . . ?
H36B C36 H36C 109.5 . . ?
C30 C37 H37A 109.5 . . ?
C30 C37 H37B 109.5 . . ?
H37A C37 H37B 109.5 . . ?
C30 C37 H37C 109.5 . . ?
H37A C37 H37C 109.5 . . ?
H37B C37 H37C 109.5 . . ?
C30 C38 H38A 109.5 . . ?
C30 C38 H38B 109.5 . . ?
H38A C38 H38B 109.5 . . ?
C30 C38 H38C 109.5 . . ?
H38A C38 H38C 109.5 . . ?
H38B C38 H38C 109.5 . . ?
C44 C39 C40 120.2(3) . . ?
C44 C39 P2 118.0(2) . . ?
C40 C39 P2 121.7(2) . . ?
C41 C40 C39 119.3(3) . . ?
C41 C40 H40 120.3 . . ?
C39 C40 H40 120.3 . . ?
C42 C41 C40 120.5(3) . . ?
C42 C41 H41 119.7 . . ?
C40 C41 H41 119.7 . . ?
C41 C42 C43 120.5(3) . . ?
C41 C42 H42 119.7 . . ?
C43 C42 H42 119.7 . . ?
C42 C43 C44 120.1(4) . . ?
C42 C43 H43 120.0 . . ?
C44 C43 H43 120.0 . . ?
C39 C44 C43 119.3(3) . . ?
C39 C44 H44 120.3 . . ?
C43 C44 H44 120.3 . . ?
C2S C1S H1S1 109.5 . . ?
C2S C1S H1S2 109.5 . . ?
H1S1 C1S H1S2 109.5 . . ?
C2S C1S H1S3 109.5 . . ?
H1S1 C1S H1S3 109.5 . . ?
H1S2 C1S H1S3 109.5 . . ?
N1S C2S C1S 172.3(14) . . ?
N2S C4S C3S 177(3) . . ?
F1 B1 F4 112.8(3) . . ?
F1 B1 F3 113.2(4) . . ?
F4 B1 F3 111.0(3) . . ?
F1 B1 F2 108.3(3) . . ?
F4 B1 F2 105.6(3) . . ?
F3 B1 F2 105.4(3) . . ?
F5 B2 F7A 124.1(16) . . ?
F5 B2 F7 113.0(10) . . ?
F7A B2 F7 116.0(17) . . ?
F5 B2 F8 69.0(6) . . ?
F7A B2 F8 108.0(14) . . ?
F7 B2 F8 117.9(8) . . ?
F5 B2 F6A 113.9(10) . . ?
F7A B2 F6A 106.3(16) . . ?
F8 B2 F6A 133.7(7) . . ?
F5 B2 F6 117.1(15) . . ?
F7 B2 F6 118.7(14) . . ?
F8 B2 F6 111.6(12) . . ?
F6A B2 F6 107.0(13) . . ?
F5 B2 F8A 109.4(6) . . ?
F7A B2 F8A 99.1(15) . . ?
F7 B2 F8A 86.3(8) . . ?
F6A B2 F8A 100.6(8) . . ?
F6 B2 F8A 107.3(13) . . ?
F7A B2 F5A 106.5(15) . . ?
F7 B2 F5A 104.4(9) . . ?
F8 B2 F5A 102.5(6) . . ?
F6A B2 F5A 96.4(8) . . ?
F6 B2 F5A 97.8(14) . . ?
F8A B2 F5A 143.8(5) . . ?

loop_
_geom_bond_atom_site_label_1
_geom_bond_atom_site_label_2
_geom_bond_distance
_geom_bond_site_symmetry_2
_geom_bond_publ_flag
Pd1 N1 2.044(2) . ?
Pd1 N2 2.055(2) . ?
Pd1 P1 2.1889(7) . ?
Pd1 Cl1 2.3734(7) . ?
Pd2 N3 2.043(2) . ?
Pd2 N4 2.051(2) . ?
Pd2 P2 2.1876(7) . ?
Pd2 Cl2 2.3729(7) . ?
P1 O3 1.5812(17) . ?
P1 O1 1.5903(19) . ?
P1 C17 1.790(3) . ?
P2 O7 1.5826(19) . ?
P2 O5 1.5896(19) . ?
P2 C39 1.792(3) . ?
N1 C2 1.278(3) . ?
N1 C4 1.509(3) . ?
N2 C6 1.282(3) . ?
N2 C8 1.516(3) . ?
N3 C24 1.280(3) . ?
N3 C26 1.514(3) . ?
N4 C28 1.280(3) . ?
N4 C30 1.519(3) . ?
O1 C1 1.482(3) . ?
O2 C2 1.314(3) . ?
O2 C3 1.456(3) . ?
O3 C5 1.471(3) . ?
O4 C6 1.332(3) . ?
O4 C7 1.464(4) . ?
O5 C23 1.482(3) . ?
O6 C24 1.323(3) . ?
O6 C25 1.462(4) . ?
O7 C27 1.478(3) . ?
O8 C28 1.327(3) . ?
O8 C29 1.463(4) . ?
C1 C10 1.518(4) . ?
C1 C9 1.518(4) . ?
C1 C2 1.521(4) . ?
C3 C4 1.551(4) . ?
C3 H3A 0.9900 . ?
C3 H3B 0.9900 . ?
C4 C12 1.511(4) . ?
C4 C11 1.518(4) . ?
C5 C6 1.515(4) . ?
C5 C14 1.516(4) . ?
C5 C13 1.517(3) . ?
C7 C8 1.530(4) . ?
C7 H7A 0.9900 . ?
C7 H7B 0.9900 . ?
C8 C16 1.510(4) . ?
C8 C15 1.524(4) . ?
C9 H9A 0.9800 . ?
C9 H9B 0.9800 . ?
C9 H9C 0.9800 . ?
C10 H10A 0.9800 . ?
C10 H10B 0.9800 . ?
C10 H10C 0.9800 . ?
C11 H11A 0.9800 . ?
C11 H11B 0.9800 . ?
C11 H11C 0.9800 . ?
C12 H12A 0.9800 . ?
C12 H12B 0.9800 . ?
C12 H12C 0.9800 . ?
C13 H13A 0.9800 . ?
C13 H13B 0.9800 . ?
C13 H13C 0.9800 . ?
C14 H14A 0.9800 . ?
C14 H14B 0.9800 . ?
C14 H14C 0.9800 . ?
C15 H15A 0.9800 . ?
C15 H15B 0.9800 . ?
C15 H15C 0.9800 . ?
C16 H16A 0.9800 . ?
C16 H16B 0.9800 . ?
C16 H16C 0.9800 . ?
C17 C18 1.393(4) . ?
C17 C22 1.397(4) . ?
C18 C19 1.384(4) . ?
C18 H18 0.9500 . ?
C19 C20 1.384(5) . ?
C19 H19 0.9500 . ?
C20 C21 1.386(5) . ?
C20 H20 0.9500 . ?
C21 C22 1.380(4) . ?
C21 H21 0.9500 . ?
C22 H22 0.9500 . ?
C23 C31 1.514(4) . ?
C23 C24 1.515(4) . ?
C23 C32 1.522(4) . ?
C25 C26 1.523(5) . ?
C25 H25A 0.9900 . ?
C25 H25B 0.9900 . ?
C26 C34 1.494(5) . ?
C26 C33 1.496(5) . ?
C27 C35 1.517(4) . ?
C27 C28 1.517(4) . ?
C27 C36 1.522(4) . ?
C29 C30 1.525(4) . ?
C29 H29A 0.9900 . ?
C29 H29B 0.9900 . ?
C30 C38 1.502(5) . ?
C30 C37 1.531(4) . ?
C31 H31A 0.9800 . ?
C31 H31B 0.9800 . ?
C31 H31C 0.9800 . ?
C32 H32A 0.9800 . ?
C32 H32B 0.9800 . ?
C32 H32C 0.9800 . ?
C33 H33A 0.9800 . ?
C33 H33B 0.9800 . ?
C33 H33C 0.9800 . ?
C34 H34A 0.9800 . ?
C34 H34B 0.9800 . ?
C34 H34C 0.9800 . ?
C35 H35A 0.9800 . ?
C35 H35B 0.9800 . ?
C35 H35C 0.9800 . ?
C36 H36A 0.9800 . ?
C36 H36B 0.9800 . ?
C36 H36C 0.9800 . ?
C37 H37A 0.9800 . ?
C37 H37B 0.9800 . ?
C37 H37C 0.9800 . ?
C38 H38A 0.9800 . ?
C38 H38B 0.9800 . ?
C38 H38C 0.9800 . ?
C39 C44 1.378(4) . ?
C39 C40 1.391(4) . ?
C40 C41 1.385(5) . ?
C40 H40 0.9500 . ?
C41 C42 1.363(6) . ?
C41 H41 0.9500 . ?
C42 C43 1.370(6) . ?
C42 H42 0.9500 . ?
C43 C44 1.398(5) . ?
C43 H43 0.9500 . ?
C44 H44 0.9500 . ?
F8A B2 1.472(8) . ?
F6A B2 1.408(17) . ?
F5A B2 1.490(7) . ?
F7A B2 1.31(3) . ?
C1S C2S 1.484(5) . ?
C1S H1S1 0.9800 . ?
C1S H1S2 0.9800 . ?
C1S H1S3 0.9800 . ?
C2S N1S 1.152(5) . ?
C3S C4S 1.517(5) . ?
C3S H3S1 0.9800 . ?
C3S H3S2 0.9800 . ?
C3S H3S3 0.9800 . ?
N2S C4S 1.172(5) . ?
B1 F1 1.341(4) . ?
B1 F4 1.359(4) . ?
B1 F3 1.366(4) . ?
B1 F2 1.409(5) . ?
B2 F5 1.268(9) . ?
B2 F7 1.318(19) . ?
B2 F8 1.327(7) . ?
B2 F6 1.42(3) . ?
